data_2011207
loop_
_publ_author_name
'Gerkin, Roger E.'

_publ_section_title
;
 C---H&#x00B7;&#x00B7;&#x00B7;O interactions in diethyl
 5,5',6,6'-tetramethylbiphenyl-2,2'-dicarboxylate at 193K
;
_journal_issue 8
_journal_name_full 'Acta Crystallographica Section C'
_journal_page_first 1024
_journal_page_last 1025
_journal_paper_doi 10.1107/S0108270100007022
_journal_volume 56
_journal_year 2000
_chemical_formula_moiety 'C22 H26 O4'
_chemical_formula_sum 'C22 H26 O4'
_chemical_formula_weight 354.45
_chemical_name_common
;
 diethyl 5, 6, 5',6'-tetramethylbiphenyl-2, 2'-dicarboxylate #
;
_chemical_name_systematic ' ?'
_space_group_IT_number 2
_symmetry_cell_setting triclinic
_symmetry_space_group_name_Hall '-P 1'
_symmetry_space_group_name_H-M 'P -1'
_cell_angle_alpha 92.9965(10)
_cell_angle_beta 90.1788(10)
_cell_angle_gamma 113.3672(9)
_cell_formula_units_Z 2
_cell_length_a 8.9719(2)
_cell_length_b 10.7632(2)
_cell_length_c 10.8399(2)
_cell_measurement_reflns_used 22068
_cell_measurement_temperature 193
_cell_measurement_theta_max 27.52
_cell_measurement_theta_min 2.06
_cell_volume 959.28(3)
_computing_cell_refinement 'DENZO-SMN (Otwinowski & Minor, 1997)'
_computing_data_collection '  COLLECT (Nonius, 1999)'
_computing_data_reduction DENZO-SMN
_computing_molecular_graphics 'ORTEPII (Johnson, 1976)'
_computing_publication_material 'TEXSAN and PLATON (Spek, 1990)'
_computing_structure_refinement 'TEXSAN (Molecular Structure Corporation, 1995)'
_computing_structure_solution 'SHELXS86 (Sheldrick, 1990)'
_diffrn_ambient_temperature 193
_diffrn_measured_fraction_theta_max .990
_diffrn_measurement_device_type 'Nonius KappaCCD diffractometer'
_diffrn_measurement_method 'omega scans with \k offsets'
_diffrn_radiation_monochromator graphite
_diffrn_radiation_source 'X-ray tube'
_diffrn_radiation_type MoK\a
_diffrn_radiation_wavelength .71073
_diffrn_reflns_av_R_equivalents .024
_diffrn_reflns_limit_h_max 11
_diffrn_reflns_limit_h_min -11
_diffrn_reflns_limit_k_max 13
_diffrn_reflns_limit_k_min -13
_diffrn_reflns_limit_l_max 14
_diffrn_reflns_limit_l_min -14
_diffrn_reflns_number 22068
_diffrn_reflns_theta_max 27.52
_exptl_absorpt_coefficient_mu .083
_exptl_absorpt_correction_type none
_exptl_crystal_colour colorless
_exptl_crystal_density_diffrn 1.227
_exptl_crystal_density_meas ?
_exptl_crystal_description 'cut slab '
_exptl_crystal_F_000 380
_exptl_crystal_size_max .42
_exptl_crystal_size_mid .35
_exptl_crystal_size_min .27
_refine_diff_density_max .33
_refine_diff_density_min -.24
_refine_ls_goodness_of_fit_ref 1.94
_refine_ls_hydrogen_treatment mixed
_refine_ls_matrix_type full
_refine_ls_number_parameters 323
_refine_ls_number_reflns 4374
_refine_ls_R_factor_gt .050
_refine_ls_shift/su_max .0003
_refine_ls_structure_factor_coef Fsqd
_refine_ls_weighting_details '1/[\s^2^~cs~ + (0.035I)^2^]'
_refine_ls_weighting_scheme sigma
_refine_ls_wR_factor_ref .125
_reflns_number_gt 3340
_reflns_number_total 4374
_reflns_threshold_expression 'I >2.00\s~I~'
_cod_data_source_file fr1277.cif
_cod_data_source_block I
_cod_depositor_comments
;
The following automatic conversions were performed:

'_exptl_crystal_density_meas' value ' not measured' was changed to
'?' - the value is perceived as not measured.

Automatic conversion script
Id: cif_fix_values 3008 2015-01-20 13:52:24Z robertas 
;
_cod_database_code 2011207

loop_
_symmetry_equiv_pos_as_xyz
'  +x,  +y,  +z'
'  -x,  -y,  -z'

loop_
_atom_site_label
_atom_site_fract_x
_atom_site_fract_y
_atom_site_fract_z
_atom_site_U_iso_or_equiv
_atom_site_adp_type
_atom_site_calc_flag
_atom_site_calc_attached_atom
_atom_site_refinement_flags
_atom_site_occupancy
O1 .79720(10) .61284(9) .39659(8) .0355(3) Uani d ? . 1.000
O2 .87546(13) .62151(12) .59323(9) .0563(4) Uani d ? . 1.000
O3 .74400(11) .50811(9) .88235(9) .0413(3) Uani d ? . 1.000
O4 .55019(11) .56939(10) .81172(9) .0487(3) Uani d ? . 1.000
C1 .67753(14) .78257(12) .65115(11) .0282(3) Uani d ? . 1.000
C2 .67073(14) .70307(12) .54234(10) .0272(3) Uani d ? . 1.000
C3 .54356(15) .67372(13) .45688(11) .0314(3) Uani d ? . 1.000
C4 .42528(15) .72337(13) .47810(12) .0354(4) Uani d ? . 1.000
C5 .42901(15) .80203(13) .58430(12) .0347(4) Uani d ? . 1.000
C6 .55532(15) .83135(13) .67192(11) .0324(4) Uani d ? . 1.000
C7 .79275(15) .64372(13) .51711(11) .0307(3) Uani d ? . 1.000
C8 .2972(2) .8542(2) .60402(17) .0491(5) Uani d ? . 1.000
C9 .5578(2) .9140(2) .78889(16) .0536(5) Uani d ? . 1.000
C10 .90212(18) .54402(16) .36057(13) .0373(4) Uani d ? . 1.000
C11 .8627(2) .4947(2) .22909(15) .0535(5) Uani d ? . 1.000
C12 .81781(14) .82272(12) .74310(10) .0285(3) Uani d ? . 1.000
C13 .82464(14) .73406(12) .83094(11) .0293(3) Uani d ? . 1.000
C14 .95694(15) .77237(13) .91210(11) .0338(4) Uani d ? . 1.000
C15 1.08113(16) .89923(14) .90838(12) .0370(4) Uani d ? . 1.000
C16 1.07725(15) .98923(13) .82362(12) .0344(4) Uani d ? . 1.000
C17 .94439(15) .95155(12) .73983(11) .0312(3) Uani d ? . 1.000
C18 .69047(15) .59783(13) .83866(11) .0321(4) Uani d ? . 1.000
C19 1.2160(2) 1.12663(17) .82153(17) .0476(5) Uani d ? . 1.000
C20 .9400(2) 1.05159(16) .64938(15) .0467(5) Uani d ? . 1.000
C21 .62088(19) .37402(14) .89885(16) .0460(4) Uani d ? . 1.000
C22 .7050(3) .28438(18) .9217(2) .0621(6) Uani d ? . 1.000
H3 .5380 .6176 .3814 .038 Uiso c C3 . 1.000
H4 .3369 .7026 .4168 .043 Uiso c C4 . 1.000
H8C .244(2) .8306(17) .6823(17) .072(6) Uiso d ? . 1.000
H8A .220(2) .8250(17) .5368(17) .072(5) Uiso d ? . 1.000
H8B .3437(19) .9535(18) .6122(14) .058(5) Uiso d ? . 1.000
H9B .447(3) .884(2) .8229(19) .103(7) Uiso d ? . 1.000
H9A .629(3) .919(2) .852(2) .109(8) Uiso d ? . 1.000
H9C .565(3) 1.007(3) .765(2) .122(9) Uiso d ? . 1.000
H10B 1.0119(19) .6040(14) .3742(13) .043(4) Uiso d ? . 1.000
H10A .8839(17) .4727(15) .4156(14) .047(4) Uiso d ? . 1.000
H11B .749(3) .428(2) .2254(18) .087(6) Uiso d ? . 1.000
H11C .886(2) .5759(19) .1766(18) .081(6) Uiso d ? . 1.000
H11A .932(2) .4466(16) .1984(14) .056(4) Uiso d ? . 1.000
H14 .9624 .7093 .9722 .041 Uiso c C14 . 1.000
H15 1.1735 .9258 .9669 .045 Uiso c C15 . 1.000
H19A 1.273(2) 1.1312(17) .7447(18) .074(6) Uiso d ? . 1.000
H19B 1.284(2) 1.1380(16) .8888(16) .065(5) Uiso d ? . 1.000
H19C 1.181(2) 1.2007(18) .8304(16) .071(6) Uiso d ? . 1.000
H20A .852(2) 1.0110(18) .5876(17) .076(5) Uiso d ? . 1.000
H20B 1.042(2) 1.0925(18) .6054(17) .080(6) Uiso d ? . 1.000
H20C .915(2) 1.122(2) .6891(19) .088(6) Uiso d ? . 1.000
H21B .5546(19) .3758(14) .9659(15) .050(4) Uiso d ? . 1.000
H21A .545(2) .3442(16) .8229(17) .070(5) Uiso d ? . 1.000
H22A .780(3) .319(2) .999(2) .096(7) Uiso d ? . 1.000
H22B .779(3) .280(2) .852(2) .112(8) Uiso d ? . 1.000
H22C .613(2) .1901(19) .9392(15) .070(5) Uiso d ? . 1.000

loop_
_atom_site_aniso_label
_atom_site_aniso_U_11
_atom_site_aniso_U_22
_atom_site_aniso_U_33
_atom_site_aniso_U_12
_atom_site_aniso_U_13
_atom_site_aniso_U_23
O1 .0397(5) .0438(6) .0308(5) .0252(4) .0022(4) -.0003(4)
O2 .0649(7) .0871(9) .0408(6) .0586(7) -.0188(5) -.0199(5)
O3 .0336(5) .0320(5) .0554(6) .0089(4) -.0046(4) .0111(4)
O4 .0277(6) .0487(6) .0649(7) .0086(5) -.0042(5) .0169(5)
C1 .0286(7) .0267(7) .0296(6) .0111(5) .0004(5) .0024(5)
C2 .0267(7) .0258(7) .0298(6) .0109(5) .0012(5) .0032(5)
C3 .0316(7) .0338(7) .0299(6) .0142(6) -.0004(5) .0019(5)
C4 .0308(7) .0410(8) .0369(7) .0168(6) -.0048(5) .0041(6)
C5 .0312(7) .0337(7) .0435(8) .0168(6) .0025(6) .0062(6)
C6 .0340(7) .0302(7) .0363(7) .0165(6) .0020(6) .0006(6)
C7 .0290(7) .0314(7) .0318(7) .0126(6) -.0022(5) -.0024(5)
C8 .0433(9) .0576(12) .0586(11) .0338(8) -.0048(8) -.0037(9)
C9 .0530(11) .0628(12) .0532(10) .0344(9) -.0035(8) -.0186(9)
C10 .0339(8) .0422(9) .0412(8) .0218(7) .0021(6) -.0044(7)
C11 .0561(11) .0720(12) .0445(9) .0395(10) .0029(8) -.0082(9)
C12 .0281(7) .0309(7) .0286(6) .0144(6) .0015(5) -.0025(5)
C13 .0274(7) .0313(7) .0298(6) .0125(6) .0006(5) -.0017(5)
C14 .0333(7) .0383(8) .0306(7) .0155(6) -.0025(5) .0001(6)
C15 .0311(7) .0408(8) .0358(7) .0119(6) -.0060(6) -.0069(6)
C16 .0313(7) .0320(7) .0368(7) .0102(6) .0032(6) -.0068(6)
C17 .0332(7) .0291(7) .0316(7) .0132(6) .0046(5) -.0015(5)
C18 .0305(7) .0362(8) .0300(6) .0135(6) .0003(5) .0032(5)
C19 .0383(9) .0375(9) .0554(10) .0036(7) -.0010(8) -.0047(7)
C20 .0527(10) .0356(9) .0480(9) .0130(8) -.0011(8) .0066(7)
C21 .0419(9) .0345(8) .0540(9) .0059(7) -.0017(8) .0121(7)
C22 .0704(12) .0393(10) .0750(13) .0203(9) -.0045(11) .0025(9)

loop_
_atom_type_symbol
_atom_type_scat_dispersion_real
_atom_type_scat_dispersion_imag
_atom_type_scat_source
H 0 0 'Stewart et al. (1965)'
C .003 .002 'Creagh & McAuley (1992)'
O .011 .006 'Creagh & McAuley (1992)'

loop_
_geom_angle_atom_site_label_1
_geom_angle_atom_site_label_2
_geom_angle_atom_site_label_3
_geom_angle
_geom_angle_publ_flag
C7 O1 C10 116.83(10) yes
C18 O3 C21 115.79(10) yes
C2 C1 C6 119.35(10) no
C2 C1 C12 121.45(11) no
C6 C1 C12 119.13(10) no
C1 C2 C3 119.78(11) no
C1 C2 C7 122.00(10) no
C3 C2 C7 118.18(10) no
C2 C3 C4 120.18(11) no
C2 C3 H3 119.9 no
C4 C3 H3 119.9 no
C3 C4 C5 121.29(11) no
C3 C4 H4 119.4 no
C5 C4 H4 119.3 no
C4 C5 C6 119.25(11) no
C4 C5 C8 119.63(12) no
C6 C5 C8 121.12(12) no
C1 C6 C5 120.15(11) no
C1 C6 C9 120.36(12) no
C5 C6 C9 119.48(12) no
O1 C7 O2 122.64(11) yes
O1 C7 C2 111.33(10) yes
O2 C7 C2 126.00(11) yes
C5 C8 H8C 112.9(11) no
C5 C8 H8A 110.8(11) no
C5 C8 H8B 110.6(9) no
H8C C8 H8A 111.2(15) no
H8C C8 H8B 102.1(14) no
H8A C8 H8B 108.9(14) no
C6 C9 H9B 110.2(11) no
C6 C9 H9A 118.4(13) no
C6 C9 H9C 107.8(13) no
H9B C9 H9A 108.5(17) no
H9B C9 H9C 96.1(16) no
H9A C9 H9C 113.6(17) no
O1 C10 C11 107.50(12) yes
O1 C10 H10B 109.5(8) no
O1 C10 H10A 107.8(9) no
C11 C10 H10B 112.9(9) no
C11 C10 H10A 113.4(8) no
H10B C10 H10A 105.5(12) no
C10 C11 H11B 106.8(12) no
C10 C11 H11C 108.9(10) no
C10 C11 H11A 111.4(9) no
H11B C11 H11C 115.0(15) no
H11B C11 H11A 107.4(14) no
H11C C11 H11A 107.4(14) no
C1 C12 C13 121.46(11) no
C1 C12 C17 119.13(11) no
C13 C12 C17 119.41(11) no
C12 C13 C14 120.18(11) no
C12 C13 C18 120.72(10) no
C14 C13 C18 119.10(11) no
C13 C14 C15 120.13(12) no
C13 C14 H14 119.9 no
C15 C14 H14 119.9 no
C14 C15 C16 121.04(12) no
C14 C15 H15 119.5 no
C16 C15 H15 119.5 no
C15 C16 C17 119.57(12) no
C15 C16 C19 119.56(13) no
C17 C16 C19 120.87(13) no
C12 C17 C16 119.66(12) no
C12 C17 C20 121.27(12) no
C16 C17 C20 119.07(12) no
O3 C18 O4 122.86(12) yes
O3 C18 C13 111.66(10) yes
O4 C18 C13 125.47(12) yes
C16 C19 H19A 108.8(10) no
C16 C19 H19B 108.8(10) no
C16 C19 H19C 113.0(10) no
H19A C19 H19B 110.9(15) no
H19A C19 H19C 110.1(15) no
H19B C19 H19C 105.3(14) no
C17 C20 H20A 112.4(11) no
C17 C20 H20B 112.8(11) no
C17 C20 H20C 111.3(12) no
H20A C20 H20B 107.8(15) no
H20A C20 H20C 102.7(16) no
H20B C20 H20C 109.3(16) no
O3 C21 C22 107.50(14) yes
O3 C21 H21B 110.7(9) no
O3 C21 H21A 108.8(9) no
C22 C21 H21B 110.4(9) no
C22 C21 H21A 113.8(9) no
H21B C21 H21A 105.6(13) no
C21 C22 H22A 110.7(12) no
C21 C22 H22B 113.1(13) no
C21 C22 H22C 105.7(10) no
H22A C22 H22B 105.1(17) no
H22A C22 H22C 108.2(15) no
H22B C22 H22C 114.1(16) no

loop_
_geom_bond_atom_site_label_1
_geom_bond_atom_site_label_2
_geom_bond_site_symmetry_1
_geom_bond_site_symmetry_2
_geom_bond_distance
_geom_bond_publ_flag
O1 C7 . . 1.3357(14) yes
O1 C10 . . 1.4534(15) yes
O2 C7 . . 1.2025(15) yes
O3 C18 . . 1.3422(15) yes
O3 C21 . . 1.4487(17) yes
O4 C18 . . 1.2024(15) yes
C1 C2 . . 1.4070(17) no
C1 C6 . . 1.4051(17) no
C1 C12 . . 1.5100(16) no
C2 C3 . . 1.3917(17) no
C2 C7 . . 1.4899(17) no
C3 C4 . . 1.3795(18) no
C3 H3 . . .98 no
C4 C5 . . 1.3851(18) no
C4 H4 . . .98 no
C5 C6 . . 1.4015(18) no
C5 C8 . . 1.5085(19) no
C6 C9 . . 1.5051(19) no
C8 H8C . . .970(19) no
C8 H8A . . .951(18) no
C8 H8B . . .979(17) no
C9 H9B . . 1.00(2) no
C9 H9A . . .92(3) no
C9 H9C . . 1.03(3) no
C10 C11 . . 1.485(2) no
C10 H10B . . .945(15) no
C10 H10A . . .959(16) no
C11 H11B . . .98(2) no
C11 H11C . . 1.02(2) no
C11 H11A . . 1.002(17) no
C12 C13 . . 1.4007(17) no
C12 C17 . . 1.4035(17) no
C13 C14 . . 1.3857(17) no
C13 C18 . . 1.4897(18) no
C14 C15 . . 1.3808(18) no
C14 H14 . . .98 no
C15 C16 . . 1.3797(19) no
C15 H15 . . .98 no
C16 C17 . . 1.4077(18) no
C16 C19 . . 1.5102(19) no
C17 C20 . . 1.5052(19) no
C19 H19A . . .971(19) no
C19 H19B . . .923(18) no
C19 H19C . . .966(19) no
C20 H20A . . .977(19) no
C20 H20B . . .98(2) no
C20 H20C . . .95(2) no
C21 C22 . . 1.470(2) no
C21 H21B . . .945(16) no
C21 H21A . . 1.019(18) no
C22 H22A . . 1.03(2) no
C22 H22B . . 1.02(3) no
C22 H22C . . 1.050(19) no

loop_
_geom_contact_atom_site_label_1
_geom_contact_atom_site_label_2
_geom_contact_distance
_geom_contact_site_symmetry_2
_geom_contact_publ_flag
O1 H20B 2.918(18) 2_776 no
O1 C20 3.5060(18) 2_776 no
O2 H10A 2.725(15) 2_766 no
O2 H10B 3.012(14) 2_766 no
O2 C10 3.2117(17) 2_766 no
O3 H11A 2.897(17) 2_766 no
O4 H21B 2.711(16) 2_667 no
O4 H3 2.7105 2_666 no
O4 H11B 2.73(2) 2_666 no
O4 C11 3.511(2) 2_666 no
C3 C7 3.5757(18) 2_666 no
C4 H10A 3.018(15) 2_666 no
C7 H20B 3.015(19) 2_776 no
C11 H22A 2.95(2) 1_554 no
C15 C15 3.584(3) 2_777 no
C15 C16 3.5936(17) 2_777 no
C16 H8C 3.045(18) 1_655 no
C19 H21A 2.952(17) 1_665 no
H3 H21A 2.4412 2_666 no
H8A H20A 2.55(3) 2_676 no
H8B H19A 2.61(2) 1_455 no
H9A H15 2.6634 2_777 no
H9C H22C 2.56(3) 1_565 no
H10A H10A 2.63(3) 2_766 no
H11C H14 2.6460 1_554 no
H11A H22A 2.57(3) 1_554 no
H14 H22A 2.4711 2_767 no
H19A H21A 2.70(2) 1_665 no
H19B H21A 2.64(2) 1_665 no
H20A H20B 2.67(3) 2_776 no
H3 C3 .9800 . no
H3 C4 2.0522 . no
H3 C2 2.0633 . no
H3 O1 2.3518 . no
H3 C7 2.6253 . no
H4 C4 .9799 . no
H4 C3 2.0466 . no
H4 C5 2.0517 . no
H4 C8 2.6509 . no
H8C C8 .970(19) . no
H8C C5 2.087(19) . no
H8A C8 .951(18) . no
H8A C5 2.050(19) . no
H8A C4 2.551(18) . no
H8B C8 .979(17) . no
H8B C5 2.067(17) . no
H9B C9 1.00(2) . no
H9B C6 2.07(2) . no
H9B C8 2.66(2) . no
H9B C5 2.67(2) . no
H9A C9 .92(3) . no
H9A C6 2.10(2) . no
H9A C12 2.57(2) . no
H9A C1 2.69(2) . no
H9C C9 1.03(3) . no
H9C C6 2.07(3) . no
H10B C10 .945(15) . no
H10B O1 1.981(15) . no
H10B C11 2.048(15) . no
H10B C7 2.658(14) . no
H10A C10 .959(16) . no
H10A O1 1.971(16) . no
H10A C11 2.064(15) . no
H10A O2 2.461(14) . no
H10A C7 2.501(14) . no
H11B C11 .98(2) . no
H11B C10 2.00(2) . no
H11B O1 2.551(19) . no
H11C C11 1.02(2) . no
H11C C10 2.06(2) . no
H11C O1 2.578(19) . no
H11A C11 1.002(17) . no
H11A C10 2.073(16) . no
H14 C14 .9799 . no
H14 C15 2.0536 . no
H14 C13 2.0581 . no
H14 O3 2.4248 . no
H14 C18 2.6385 . no
H15 C15 .9800 . no
H15 C16 2.0480 . no
H15 C14 2.0491 . no
H15 C19 2.6473 . no
H19A C19 .971(19) . no
H19A C16 2.042(19) . no
H19B C19 .923(18) . no
H19B C16 2.008(17) . no
H19B C15 2.513(16) . no
H19C C19 .966(19) . no
H19C C16 2.086(18) . no
H20A C20 .977(19) . no
H20A C17 2.08(2) . no
H20A C1 2.471(18) . no
H20A C12 2.629(19) . no
H20B C20 .98(2) . no
H20B C17 2.09(2) . no
H20C C20 .95(2) . no
H20C C17 2.05(2) . no
H21B C21 .945(16) . no
H21B O3 1.990(16) . no
H21B C22 2.006(16) . no
H21B C18 2.673(15) . no
H21A C21 1.019(18) . no
H21A O3 2.022(17) . no
H21A C22 2.100(18) . no
H21A O4 2.416(16) . no
H21A C18 2.511(16) . no
H22A C22 1.03(2) . no
H22A C21 2.07(2) . no
H22A O3 2.57(2) . no
H22B C22 1.02(3) . no
H22B C21 2.09(2) . no
H22B O3 2.60(2) . no
H22C C22 1.050(19) . no
H22C C21 2.024(18) . no

loop_
_geom_hbond_atom_site_label_D
_geom_hbond_atom_site_label_H
_geom_hbond_atom_site_label_A
_geom_hbond_site_symmetry_A
_geom_hbond_distance_DH
_geom_hbond_distance_HA
_geom_hbond_distance_DA
_geom_hbond_angle_DHA
_geom_hbond_publ_flag
C3 H3 O4 2_666 .98 2.71 3.671(2) 167 yes
C11 H11B O4 2_666 .98(2) 2.73(2) 3.511(2) 137.0(15) yes
C21 H21B O4 2_667 .94(2) 2.71(2) 3.625(2) 163.1(12) yes

loop_
_geom_torsion_atom_site_label_1
_geom_torsion_atom_site_label_2
_geom_torsion_atom_site_label_3
_geom_torsion_atom_site_label_4
_geom_torsion
_geom_torsion_publ_flag
O1 C7 C2 C1 -159.11(11) no
O1 C7 C2 C3 23.34(16) no
O2 C7 O1 C10 2.93(18) no
O2 C7 C2 C1 22.8(2) no
O2 C7 C2 C3 -154.72(14) no
O3 C18 C13 C12 151.71(11) no
O3 C18 C13 C14 -28.33(16) no
O4 C18 O3 C21 -1.70(18) no
O4 C18 C13 C12 -29.45(19) no
O4 C18 C13 C14 150.50(13) no
C1 C2 C3 C4 .59(19) no
C1 C6 C5 C4 .7(2) no
C1 C6 C5 C8 -179.48(13) no
C1 C12 C13 C14 178.33(11) no
C1 C12 C13 C18 -1.72(17) no
C1 C12 C17 C16 -178.86(10) no
C1 C12 C17 C20 2.02(18) no
C2 C1 C6 C5 -.64(19) no
C2 C1 C6 C9 178.63(13) no
C2 C1 C12 C13 -81.64(15) no
C2 C1 C12 C17 98.02(14) no
C2 C3 C4 C5 -.5(2) no
C2 C7 O1 C10 -175.21(11) no
C3 C2 C1 C6 -.02(19) no
C3 C2 C1 C12 -176.83(11) no
C3 C4 C5 C6 -.2(2) no
C3 C4 C5 C8 -179.94(14) no
C4 C3 C2 C7 178.20(11) no
C4 C5 C6 C9 -178.54(14) no
C5 C6 C1 C12 176.25(11) no
C6 C1 C2 C7 -177.53(11) no
C6 C1 C12 C13 101.54(14) no
C6 C1 C12 C17 -78.80(15) no
C7 O1 C10 C11 168.43(13) no
C7 C2 C1 C12 5.66(18) no
C8 C5 C6 C9 1.2(2) no
C9 C6 C1 C12 -4.5(2) no
C12 C13 C14 C15 1.31(19) no
C12 C17 C16 C15 -.27(18) no
C12 C17 C16 C19 179.41(12) no
C13 C12 C17 C16 .81(18) no
C13 C12 C17 C20 -178.31(12) no
C13 C14 C15 C16 -.8(2) no
C13 C18 O3 C21 177.16(11) no
C14 C13 C12 C17 -1.33(18) no
C14 C15 C16 C17 .2(2) no
C14 C15 C16 C19 -179.44(13) no
C15 C14 C13 C18 -178.64(11) no
C15 C16 C17 C20 178.87(13) no
C17 C12 C13 C18 178.62(10) no
C18 O3 C21 C22 168.42(13) no
C19 C16 C17 C20 -1.45(19) no

loop_
_cod_related_entry_id
_cod_related_entry_database
_cod_related_entry_code
1 ChemSpider 21107254
